data_4113917
loop_
_publ_author_name
'J. Christopher Thomas'
'Jonas C. Peters'

_publ_section_title
;
 Zwitterionic and Cationic Bis(phosphine) Platinum(II) Complexes:
 Structural, Electronic, and Mechanistic Comparisons Relevant to Ligand
 Exchange and Benzene C-H Activation Processes
;
_journal_name_full 'Journal of the American Chemical Society'
_journal_page_first 8870
_journal_page_last 8888
_journal_paper_doi 10.1021/ja0296071
_journal_volume 125
_journal_year 2003
_chemical_formula_moiety 'C57 H37 B F15 P3 Pt, C6 H6'
_chemical_formula_sum 'C63 H43 B F15 P3 Pt'
_chemical_formula_weight 1383.78
_chemical_name_common '[Ph2BP2]Pt(Me)(P(C6F5)3)C6H6'
_chemical_name_systematic
; 
 ? 
;
_space_group_IT_number 2
_symmetry_cell_setting triclinic
_symmetry_space_group_name_Hall '-P 1'
_symmetry_space_group_name_H-M 'P -1'
_atom_sites_solution_hydrogens geom
_atom_sites_solution_primary direct
_atom_sites_solution_secondary difmap
_audit_creation_method SHELXL-97
_cell_angle_alpha 96.85(3)
_cell_angle_beta 103.38(3)
_cell_angle_gamma 92.92(3)
_cell_formula_units_Z 2
_cell_length_a 11.096(2)
_cell_length_b 12.329(3)
_cell_length_c 20.719(4)
_cell_measurement_temperature 96(2)
_cell_volume 2728.7(11)
_computing_cell_refinement 'Bruker XSCANS'
_computing_data_collection 'Bruker XSCANS'
_computing_data_reduction 'Bruker SHELXTL'
_computing_molecular_graphics 'Bruker SHELXTL'
_computing_publication_material 'Bruker SHELXTL'
_computing_structure_refinement 'SHELXL-97 (Sheldrick, 1997)'
_computing_structure_solution 'SHELXS-97 (Sheldrick, 1990)'
_diffrn_ambient_temperature 96(2)
_diffrn_measured_fraction_theta_full 0.995
_diffrn_measured_fraction_theta_max 0.995
_diffrn_measurement_device_type 'Bruker P4'
_diffrn_measurement_method '\w scans'
_diffrn_radiation_monochromator graphite
_diffrn_radiation_source 'fine-focus sealed tube'
_diffrn_radiation_type MoK\a
_diffrn_radiation_wavelength 0.71073
_diffrn_reflns_av_R_equivalents 0.0612
_diffrn_reflns_av_sigmaI/netI 0.0473
_diffrn_reflns_limit_h_max 13
_diffrn_reflns_limit_h_min -13
_diffrn_reflns_limit_k_max 15
_diffrn_reflns_limit_k_min -15
_diffrn_reflns_limit_l_max 25
_diffrn_reflns_limit_l_min -25
_diffrn_reflns_number 54498
_diffrn_reflns_theta_full 26.45
_diffrn_reflns_theta_max 26.45
_diffrn_reflns_theta_min 1.67
_exptl_absorpt_coefficient_mu 2.753
_exptl_absorpt_correction_T_max 0.662
_exptl_absorpt_correction_T_min 0.505
_exptl_absorpt_correction_type empirical
_exptl_absorpt_process_details SADABS
_exptl_crystal_colour Colorless
_exptl_crystal_density_diffrn 1.684
_exptl_crystal_description 'Triangular prism'
_exptl_crystal_F_000 1368
_exptl_crystal_size_max 0.29
_exptl_crystal_size_mid 0.21
_exptl_crystal_size_min 0.15
_refine_diff_density_max 1.628
_refine_diff_density_min -0.965
_refine_diff_density_rms 0.114
_refine_ls_extinction_method none
_refine_ls_goodness_of_fit_ref 1.210
_refine_ls_hydrogen_treatment mixed
_refine_ls_matrix_type full
_refine_ls_number_parameters 749
_refine_ls_number_reflns 11214
_refine_ls_number_restraints 0
_refine_ls_restrained_S_all 1.210
_refine_ls_R_factor_all 0.0399
_refine_ls_R_factor_gt 0.0297
_refine_ls_shift/su_max 0.065
_refine_ls_shift/su_mean 0.002
_refine_ls_structure_factor_coef Fsqd
_refine_ls_weighting_details 'calc w=1/[\s^2^(Fo^2^)+(0.0200P)^2^+0.0000P] where P=(Fo^2^+2Fc^2^)/3'
_refine_ls_weighting_scheme calc
_refine_ls_wR_factor_gt 0.0621
_refine_ls_wR_factor_ref 0.0654
_reflns_number_gt 9646
_reflns_number_total 11214
_reflns_threshold_expression >2sigma(I)
_cod_data_source_file ja0296071si20021205_064127_6.cif
_cod_data_source_block Ph2BP2PtMePC6F53C6H6
_cod_original_cell_volume 2728.7(9)
_cod_database_code 4113917

loop_
_symmetry_equiv_pos_as_xyz
'x, y, z'
'-x, -y, -z'

loop_
_atom_site_label
_atom_site_type_symbol
_atom_site_fract_x
_atom_site_fract_y
_atom_site_fract_z
_atom_site_U_iso_or_equiv
_atom_site_adp_type
_atom_site_occupancy
_atom_site_symmetry_multiplicity
_atom_site_calc_flag
_atom_site_refinement_flags
Pt Pt 0.850621(12) 0.661384(10) 0.727663(6) 0.01140(4) Uani 1 1 d .
P1 P 0.71354(8) 0.61247(7) 0.62253(4) 0.01275(18) Uani 1 1 d .
P2 P 0.67388(8) 0.69685(7) 0.76728(4) 0.01238(18) Uani 1 1 d .
P3 P 1.01124(8) 0.69596(7) 0.81946(4) 0.01192(18) Uani 1 1 d .
B B 0.5679(4) 0.8069(3) 0.64558(19) 0.0149(8) Uani 1 1 d .
C1 C 0.6599(3) 0.8936(3) 0.62247(16) 0.0148(7) Uani 1 1 d .
C2 C 0.7784(3) 0.9328(3) 0.65969(17) 0.0193(8) Uani 1 1 d .
H2 H 0.8052 0.9141 0.7026 0.023 Uiso 1 1 calc R
C3 C 0.8591(3) 0.9993(3) 0.63525(18) 0.0212(8) Uani 1 1 d .
H3 H 0.9378 1.0236 0.6617 0.025 Uiso 1 1 calc R
C4 C 0.8221(3) 1.0283(3) 0.57220(18) 0.0226(8) Uani 1 1 d .
H4 H 0.8757 1.0715 0.5554 0.027 Uiso 1 1 calc R
C5 C 0.7041(3) 0.9928(3) 0.53387(19) 0.0232(8) Uani 1 1 d .
H5 H 0.6776 1.0125 0.4912 0.028 Uiso 1 1 calc R
C6 C 0.6255(3) 0.9276(3) 0.55917(17) 0.0189(8) Uani 1 1 d .
H6 H 0.5462 0.9055 0.5328 0.023 Uiso 1 1 calc R
C7 C 0.4243(3) 0.8422(3) 0.62569(16) 0.0171(7) Uani 1 1 d .
C8 C 0.3973(4) 0.9477(3) 0.64738(18) 0.0254(9) Uani 1 1 d .
H8 H 0.4628 0.9983 0.6701 0.030 Uiso 1 1 calc R
C9 C 0.2775(4) 0.9807(4) 0.63673(19) 0.0330(10) Uani 1 1 d .
H9 H 0.2640 1.0519 0.6523 0.040 Uiso 1 1 calc R
C10 C 0.1785(4) 0.9076(4) 0.6030(2) 0.0339(10) Uani 1 1 d .
H10 H 0.0978 0.9289 0.5959 0.041 Uiso 1 1 calc R
C11 C 0.1999(4) 0.8033(4) 0.5800(2) 0.0333(10) Uani 1 1 d .
H11 H 0.1336 0.7536 0.5570 0.040 Uiso 1 1 calc R
C12 C 0.3208(3) 0.7716(3) 0.59102(19) 0.0236(8) Uani 1 1 d .
H12 H 0.3333 0.7005 0.5747 0.028 Uiso 1 1 calc R
C13 C 0.5729(3) 0.6823(3) 0.60602(16) 0.0134(7) Uani 1 1 d .
H13A H 0.5506 0.6871 0.5584 0.016 Uiso 1 1 calc R
H13B H 0.5078 0.6354 0.6152 0.016 Uiso 1 1 calc R
C14 C 0.6016(3) 0.8081(3) 0.72861(16) 0.0159(7) Uani 1 1 d .
H14A H 0.5245 0.8161 0.7426 0.019 Uiso 1 1 calc R
H14B H 0.6550 0.8743 0.7481 0.019 Uiso 1 1 calc R
C15 C 0.7835(3) 0.6215(3) 0.55089(16) 0.0165(7) Uani 1 1 d .
C16 C 0.8211(3) 0.7230(3) 0.53655(18) 0.0205(8) Uani 1 1 d .
H16 H 0.8121 0.7862 0.5638 0.025 Uiso 1 1 calc R
C17 C 0.8713(3) 0.7310(3) 0.48271(18) 0.0245(8) Uani 1 1 d .
H17 H 0.8948 0.7997 0.4733 0.029 Uiso 1 1 calc R
C18 C 0.8878(3) 0.6372(3) 0.44175(18) 0.0257(9) Uani 1 1 d .
H18 H 0.9228 0.6427 0.4055 0.031 Uiso 1 1 calc R
C19 C 0.8514(3) 0.5368(3) 0.45619(19) 0.0286(9) Uani 1 1 d .
H19 H 0.8619 0.4737 0.4293 0.034 Uiso 1 1 calc R
C20 C 0.7995(3) 0.5279(3) 0.50995(17) 0.0208(8) Uani 1 1 d .
H20 H 0.7750 0.4591 0.5189 0.025 Uiso 1 1 calc R
C21 C 0.6659(3) 0.4663(3) 0.61406(16) 0.0141(7) Uani 1 1 d .
C22 C 0.7555(3) 0.3947(3) 0.63667(17) 0.0192(8) Uani 1 1 d .
H22 H 0.8376 0.4216 0.6553 0.023 Uiso 1 1 calc R
C23 C 0.7218(4) 0.2842(3) 0.63133(18) 0.0267(9) Uani 1 1 d .
H23 H 0.7819 0.2370 0.6461 0.032 Uiso 1 1 calc R
C24 C 0.6009(4) 0.2427(3) 0.60447(18) 0.0257(9) Uani 1 1 d .
H24 H 0.5791 0.1682 0.6018 0.031 Uiso 1 1 calc R
C25 C 0.5122(3) 0.3122(3) 0.58155(17) 0.0225(8) Uani 1 1 d .
H25 H 0.4303 0.2845 0.5631 0.027 Uiso 1 1 calc R
C26 C 0.5450(3) 0.4233(3) 0.58594(16) 0.0166(7) Uani 1 1 d .
H26 H 0.4848 0.4696 0.5698 0.020 Uiso 1 1 calc R
C27 C 0.5598(3) 0.5789(3) 0.74798(16) 0.0136(7) Uani 1 1 d .
C28 C 0.5990(3) 0.4759(3) 0.75986(16) 0.0177(7) Uani 1 1 d .
H28 H 0.6832 0.4679 0.7755 0.021 Uiso 1 1 calc R
C29 C 0.5143(3) 0.3857(3) 0.74870(17) 0.0203(8) Uani 1 1 d .
H29 H 0.5413 0.3177 0.7577 0.024 Uiso 1 1 calc R
C30 C 0.3894(3) 0.3966(3) 0.72422(17) 0.0221(8) Uani 1 1 d .
H30 H 0.3323 0.3358 0.7161 0.026 Uiso 1 1 calc R
C31 C 0.3495(3) 0.4980(3) 0.71183(17) 0.0207(8) Uani 1 1 d .
H31 H 0.2653 0.5052 0.6953 0.025 Uiso 1 1 calc R
C32 C 0.4336(3) 0.5887(3) 0.72379(16) 0.0176(7) Uani 1 1 d .
H32 H 0.4057 0.6568 0.7156 0.021 Uiso 1 1 calc R
C33 C 0.6773(3) 0.7387(3) 0.85632(16) 0.0142(7) Uani 1 1 d .
C34 C 0.7163(3) 0.8471(3) 0.88511(17) 0.0185(8) Uani 1 1 d .
H34 H 0.7479 0.8948 0.8604 0.022 Uiso 1 1 calc R
C35 C 0.7090(3) 0.8847(3) 0.94959(18) 0.0231(8) Uani 1 1 d .
H35 H 0.7353 0.9570 0.9677 0.028 Uiso 1 1 calc R
C36 C 0.6623(3) 0.8147(3) 0.98727(18) 0.0265(9) Uani 1 1 d .
H36 H 0.6565 0.8400 1.0305 0.032 Uiso 1 1 calc R
C37 C 0.6248(3) 0.7074(3) 0.96026(18) 0.0275(9) Uani 1 1 d .
H37 H 0.5947 0.6600 0.9857 0.033 Uiso 1 1 calc R
C38 C 0.6315(3) 0.6690(3) 0.89510(17) 0.0209(8) Uani 1 1 d .
H38 H 0.6052 0.5965 0.8774 0.025 Uiso 1 1 calc R
C39 C 0.9991(3) 0.6452(3) 0.67953(16) 0.0142(7) Uani 1 1 d .
H39A H 1.0748 0.6402 0.7123 0.017 Uiso 1 1 calc R
H39B H 1.0075 0.7079 0.6571 0.017 Uiso 1 1 calc R
H39C H 0.9822 0.5801 0.6474 0.017 Uiso 1 1 calc R
C40 C 1.1048(3) 0.8182(3) 0.81150(16) 0.0133(7) Uani 1 1 d .
C41 C 1.0438(3) 0.9144(3) 0.80852(16) 0.0139(7) Uani 1 1 d .
C42 C 1.0981(3) 1.0125(3) 0.80054(17) 0.0167(7) Uani 1 1 d .
C43 C 1.2204(3) 1.0186(3) 0.79695(17) 0.0196(8) Uani 1 1 d .
C44 C 1.2844(3) 0.9261(3) 0.80003(17) 0.0185(8) Uani 1 1 d .
C45 C 1.2259(3) 0.8273(3) 0.80495(16) 0.0153(7) Uani 1 1 d .
C46 C 0.9932(3) 0.7213(3) 0.90605(16) 0.0141(7) Uani 1 1 d .
C47 C 1.0350(3) 0.8122(3) 0.95404(17) 0.0158(7) Uani 1 1 d .
C48 C 1.0127(3) 0.8190(3) 1.01730(17) 0.0181(8) Uani 1 1 d .
C49 C 0.9496(3) 0.7332(3) 1.03481(17) 0.0213(8) Uani 1 1 d .
C50 C 0.9113(3) 0.6398(3) 0.98987(18) 0.0219(8) Uani 1 1 d .
C51 C 0.9316(3) 0.6358(3) 0.92670(17) 0.0165(7) Uani 1 1 d .
C52 C 1.1180(3) 0.5873(3) 0.83448(16) 0.0136(7) Uani 1 1 d .
C53 C 1.2256(3) 0.6036(3) 0.88614(16) 0.0153(7) Uani 1 1 d .
C54 C 1.3018(3) 0.5210(3) 0.90111(17) 0.0176(7) Uani 1 1 d .
C55 C 1.2748(3) 0.4190(3) 0.86452(17) 0.0175(8) Uani 1 1 d .
C56 C 1.1689(3) 0.3994(3) 0.81398(17) 0.0177(7) Uani 1 1 d .
C57 C 1.0914(3) 0.4827(3) 0.80080(17) 0.0163(7) Uani 1 1 d .
C58 C 0.7361(4) 0.1727(4) 0.8006(2) 0.0401(11) Uani 1 1 d .
H58 H 0.7660 0.1468 0.7637 0.048 Uiso 1 1 calc R
C59 C 0.7856(4) 0.2723(4) 0.8393(2) 0.0428(12) Uani 1 1 d .
H59 H 0.8486 0.3137 0.8285 0.051 Uiso 1 1 calc R
C60 C 0.7400(4) 0.3082(3) 0.8935(2) 0.0402(11) Uani 1 1 d .
H60 H 0.7725 0.3746 0.9195 0.048 Uiso 1 1 calc R
C61 C 0.6478(4) 0.2480(4) 0.9096(2) 0.0377(11) Uani 1 1 d .
H61 H 0.6174 0.2731 0.9465 0.045 Uiso 1 1 calc R
C62 C 0.5999(4) 0.1504(3) 0.8714(2) 0.0362(10) Uani 1 1 d .
H62 H 0.5372 0.1089 0.8825 0.043 Uiso 1 1 calc R
C63 C 0.6433(4) 0.1138(3) 0.8174(2) 0.0355(10) Uani 1 1 d .
H63 H 0.6095 0.0476 0.7916 0.043 Uiso 1 1 calc R
F41 F 0.92779(16) 0.91289(15) 0.81800(9) 0.0174(4) Uani 1 1 d .
F42 F 1.03415(18) 1.10126(15) 0.79770(10) 0.0216(5) Uani 1 1 d .
F43 F 1.27699(19) 1.11360(15) 0.79138(11) 0.0272(5) Uani 1 1 d .
F44 F 1.40394(18) 0.93207(16) 0.79832(11) 0.0254(5) Uani 1 1 d .
F45 F 1.29291(17) 0.74005(15) 0.80402(10) 0.0192(4) Uani 1 1 d .
F47 F 1.10176(18) 0.89765(15) 0.94209(9) 0.0198(4) Uani 1 1 d .
F48 F 1.05259(19) 0.90914(16) 1.06125(10) 0.0253(5) Uani 1 1 d .
F49 F 0.9244(2) 0.73900(18) 1.09488(10) 0.0322(5) Uani 1 1 d .
F50 F 0.8519(2) 0.55384(18) 1.00688(10) 0.0322(5) Uani 1 1 d .
F51 F 0.88978(18) 0.54381(15) 0.88319(9) 0.0213(4) Uani 1 1 d .
F53 F 1.25722(17) 0.70219(15) 0.92352(9) 0.0197(4) Uani 1 1 d .
F54 F 1.40272(18) 0.53892(17) 0.95262(10) 0.0271(5) Uani 1 1 d .
F55 F 1.34925(18) 0.33924(16) 0.87864(10) 0.0263(5) Uani 1 1 d .
F56 F 1.13907(19) 0.30038(16) 0.77802(10) 0.0242(5) Uani 1 1 d .
F57 F 0.98647(18) 0.45370(15) 0.75352(10) 0.0221(5) Uani 1 1 d .

loop_
_atom_site_aniso_label
_atom_site_aniso_U_11
_atom_site_aniso_U_22
_atom_site_aniso_U_33
_atom_site_aniso_U_23
_atom_site_aniso_U_13
_atom_site_aniso_U_12
Pt 0.01252(7) 0.01167(7) 0.00914(7) 0.00006(5) 0.00135(5) 0.00169(5)
P1 0.0135(4) 0.0135(4) 0.0101(4) -0.0002(3) 0.0013(3) 0.0016(3)
P2 0.0141(4) 0.0121(4) 0.0101(4) 0.0006(3) 0.0016(3) 0.0015(3)
P3 0.0129(4) 0.0110(4) 0.0104(4) 0.0005(3) 0.0004(3) 0.0001(3)
B 0.018(2) 0.014(2) 0.0122(19) 0.0012(16) 0.0021(16) 0.0055(16)
C1 0.0181(18) 0.0147(18) 0.0129(17) -0.0013(14) 0.0067(14) 0.0065(14)
C2 0.0243(19) 0.0199(19) 0.0132(18) 0.0013(15) 0.0033(15) 0.0048(15)
C3 0.0173(18) 0.022(2) 0.021(2) -0.0044(16) 0.0030(15) -0.0020(15)
C4 0.027(2) 0.0191(19) 0.026(2) 0.0058(16) 0.0130(17) 0.0021(16)
C5 0.027(2) 0.026(2) 0.021(2) 0.0096(16) 0.0071(16) 0.0105(16)
C6 0.0177(18) 0.022(2) 0.0161(18) 0.0034(15) 0.0008(15) 0.0061(15)
C7 0.0204(18) 0.0222(19) 0.0116(17) 0.0068(15) 0.0065(14) 0.0063(15)
C8 0.030(2) 0.032(2) 0.0152(19) 0.0049(17) 0.0044(16) 0.0137(18)
C9 0.040(3) 0.044(3) 0.020(2) 0.0079(19) 0.0088(19) 0.029(2)
C10 0.022(2) 0.060(3) 0.029(2) 0.024(2) 0.0112(18) 0.023(2)
C11 0.018(2) 0.046(3) 0.039(3) 0.020(2) 0.0050(18) 0.0061(18)
C12 0.0194(19) 0.024(2) 0.029(2) 0.0076(17) 0.0070(16) 0.0021(16)
C13 0.0117(16) 0.0165(18) 0.0122(17) 0.0049(14) 0.0015(13) 0.0020(13)
C14 0.0191(18) 0.0128(17) 0.0163(18) 0.0025(14) 0.0039(14) 0.0064(14)
C15 0.0143(17) 0.026(2) 0.0087(17) 0.0034(15) 0.0008(14) 0.0052(15)
C16 0.0206(19) 0.023(2) 0.0181(19) 0.0003(16) 0.0058(15) 0.0049(15)
C17 0.022(2) 0.031(2) 0.022(2) 0.0089(17) 0.0056(16) 0.0001(16)
C18 0.023(2) 0.039(2) 0.0167(19) 0.0011(17) 0.0070(16) 0.0048(17)
C19 0.030(2) 0.034(2) 0.021(2) -0.0044(18) 0.0088(17) 0.0071(18)
C20 0.0206(19) 0.025(2) 0.0168(19) 0.0008(16) 0.0053(15) 0.0026(15)
C21 0.0191(18) 0.0145(17) 0.0082(16) -0.0029(13) 0.0044(14) 0.0027(14)
C22 0.0213(19) 0.0189(19) 0.0136(18) -0.0031(15) -0.0016(15) 0.0040(15)
C23 0.037(2) 0.018(2) 0.022(2) -0.0001(16) 0.0006(18) 0.0085(17)
C24 0.043(2) 0.0162(19) 0.0160(19) -0.0032(15) 0.0061(17) -0.0018(17)
C25 0.026(2) 0.023(2) 0.0167(19) -0.0007(16) 0.0034(16) -0.0047(16)
C26 0.0204(18) 0.0170(18) 0.0119(17) 0.0007(14) 0.0030(14) 0.0051(14)
C27 0.0133(17) 0.0162(18) 0.0110(17) -0.0003(14) 0.0034(13) 0.0011(13)
C28 0.0197(18) 0.0217(19) 0.0111(17) 0.0010(15) 0.0032(14) 0.0011(15)
C29 0.027(2) 0.0158(19) 0.0178(19) 0.0013(15) 0.0058(16) -0.0008(15)
C30 0.0220(19) 0.024(2) 0.0187(19) -0.0014(16) 0.0055(16) -0.0061(16)
C31 0.0136(18) 0.030(2) 0.0173(19) 0.0019(16) 0.0032(15) -0.0016(15)
C32 0.0209(19) 0.0217(19) 0.0117(17) 0.0024(14) 0.0066(15) 0.0034(15)
C33 0.0110(16) 0.0197(18) 0.0122(17) 0.0014(14) 0.0030(13) 0.0060(13)
C34 0.0191(18) 0.0216(19) 0.0163(18) 0.0042(15) 0.0069(15) -0.0003(15)
C35 0.0224(19) 0.024(2) 0.020(2) -0.0056(16) 0.0039(16) -0.0018(16)
C36 0.025(2) 0.039(2) 0.0139(19) -0.0043(17) 0.0073(16) -0.0029(18)
C37 0.027(2) 0.038(2) 0.017(2) 0.0031(17) 0.0076(17) -0.0101(18)
C38 0.025(2) 0.020(2) 0.0158(18) 0.0002(15) 0.0050(16) -0.0041(15)
C39 0.0131(17) 0.0172(18) 0.0123(17) -0.0014(14) 0.0051(14) -0.0005(14)
C40 0.0169(17) 0.0134(17) 0.0078(16) -0.0002(13) 0.0011(13) -0.0035(13)
C41 0.0116(16) 0.0172(18) 0.0112(17) -0.0005(14) 0.0006(13) 0.0008(13)
C42 0.0206(18) 0.0152(18) 0.0153(18) 0.0017(14) 0.0050(15) 0.0075(14)
C43 0.027(2) 0.0136(18) 0.0187(19) 0.0004(15) 0.0090(16) -0.0016(15)
C44 0.0172(18) 0.0223(19) 0.0172(18) 0.0006(15) 0.0081(15) 0.0006(15)
C45 0.0201(18) 0.0150(18) 0.0100(16) -0.0008(14) 0.0022(14) 0.0063(14)
C46 0.0136(17) 0.0157(18) 0.0117(17) 0.0010(14) 0.0010(13) 0.0018(14)
C47 0.0131(17) 0.0143(18) 0.0192(18) 0.0033(14) 0.0014(14) 0.0018(14)
C48 0.0198(18) 0.0173(19) 0.0146(18) -0.0027(15) 0.0012(15) 0.0000(14)
C49 0.025(2) 0.029(2) 0.0100(17) 0.0012(15) 0.0051(15) -0.0006(16)
C50 0.024(2) 0.025(2) 0.0183(19) 0.0066(16) 0.0067(16) -0.0049(16)
C51 0.0164(18) 0.0169(18) 0.0128(17) -0.0013(14) -0.0012(14) -0.0004(14)
C52 0.0159(17) 0.0129(17) 0.0125(17) 0.0038(14) 0.0031(14) 0.0014(13)
C53 0.0177(18) 0.0140(18) 0.0136(17) 0.0014(14) 0.0031(14) -0.0015(14)
C54 0.0140(17) 0.023(2) 0.0152(18) 0.0075(15) 0.0002(14) 0.0007(14)
C55 0.0180(18) 0.0201(19) 0.0182(18) 0.0102(15) 0.0069(15) 0.0082(15)
C56 0.0233(19) 0.0140(18) 0.0179(18) 0.0034(15) 0.0085(15) 0.0020(14)
C57 0.0148(17) 0.0204(19) 0.0144(18) 0.0050(15) 0.0037(14) 0.0005(14)
C58 0.043(3) 0.048(3) 0.034(3) 0.012(2) 0.011(2) 0.025(2)
C59 0.026(2) 0.046(3) 0.058(3) 0.029(3) 0.001(2) 0.005(2)
C60 0.041(3) 0.024(2) 0.041(3) 0.002(2) -0.015(2) -0.007(2)
C61 0.043(3) 0.039(3) 0.026(2) 0.000(2) -0.002(2) 0.007(2)
C62 0.037(2) 0.032(2) 0.037(3) 0.011(2) 0.001(2) -0.0057(19)
C63 0.044(3) 0.018(2) 0.038(3) -0.0002(19) -0.004(2) 0.0077(19)
F41 0.0143(10) 0.0171(10) 0.0208(11) 0.0017(8) 0.0043(8) 0.0017(8)
F42 0.0254(11) 0.0118(10) 0.0289(12) 0.0036(9) 0.0077(9) 0.0075(8)
F43 0.0310(12) 0.0113(11) 0.0435(14) 0.0043(10) 0.0183(11) -0.0027(9)
F44 0.0200(11) 0.0195(11) 0.0400(13) 0.0006(10) 0.0163(10) -0.0009(9)
F45 0.0189(10) 0.0134(10) 0.0278(12) 0.0030(9) 0.0100(9) 0.0047(8)
F47 0.0274(11) 0.0152(10) 0.0145(10) -0.0002(8) 0.0027(9) -0.0051(9)
F48 0.0359(12) 0.0215(11) 0.0156(11) -0.0054(9) 0.0056(9) -0.0037(9)
F49 0.0440(14) 0.0378(14) 0.0151(11) -0.0014(10) 0.0128(10) -0.0095(11)
F50 0.0445(14) 0.0302(13) 0.0224(12) 0.0019(10) 0.0139(11) -0.0155(11)
F51 0.0272(11) 0.0184(11) 0.0153(10) -0.0009(9) 0.0032(9) -0.0090(9)
F53 0.0190(10) 0.0189(11) 0.0174(10) -0.0004(9) -0.0016(8) -0.0006(8)
F54 0.0196(11) 0.0299(12) 0.0261(12) 0.0067(10) -0.0080(9) 0.0033(9)
F55 0.0260(12) 0.0230(12) 0.0312(12) 0.0106(10) 0.0041(10) 0.0106(9)
F56 0.0320(12) 0.0121(10) 0.0272(12) 0.0015(9) 0.0047(10) 0.0027(9)
F57 0.0228(11) 0.0149(11) 0.0213(11) -0.0014(9) -0.0071(9) 0.0005(8)

loop_
_atom_type_symbol
_atom_type_description
_atom_type_scat_dispersion_real
_atom_type_scat_dispersion_imag
_atom_type_scat_source
C C 0.0033 0.0016 'International Tables Vol C Tables 4.2.6.8 and 6.1.1.4'
H H 0.0000 0.0000 'International Tables Vol C Tables 4.2.6.8 and 6.1.1.4'
B B 0.0013 0.0007 'International Tables Vol C Tables 4.2.6.8 and 6.1.1.4'
F F 0.0171 0.0103 'International Tables Vol C Tables 4.2.6.8 and 6.1.1.4'
P P 0.1023 0.0942 'International Tables Vol C Tables 4.2.6.8 and 6.1.1.4'
Pt Pt -1.7033 8.3905 'International Tables Vol C Tables 4.2.6.8 and 6.1.1.4'

loop_
_geom_angle_atom_site_label_1
_geom_angle_atom_site_label_2
_geom_angle_atom_site_label_3
_geom_angle
_geom_angle_publ_flag
C39 Pt P3 81.40(9) yes
C39 Pt P2 170.66(9) ?
P3 Pt P2 104.89(4) yes
C39 Pt P1 87.94(9) yes
P3 Pt P1 168.96(3) ?
P2 Pt P1 86.04(4) yes
C39 Pt B 118.71(11) ?
P3 Pt B 137.20(6) ?
P2 Pt B 52.03(6) ?
P1 Pt B 51.53(6) ?
C13 P1 C21 106.71(15) ?
C13 P1 C15 106.65(15) ?
C21 P1 C15 102.78(15) ?
C13 P1 Pt 116.89(11) ?
C21 P1 Pt 107.79(11) ?
C15 P1 Pt 114.83(11) ?
C14 P2 C27 108.00(16) ?
C14 P2 C33 101.88(15) ?
C27 P2 C33 100.48(15) ?
C14 P2 Pt 108.94(12) ?
C27 P2 Pt 112.42(11) ?
C33 P2 Pt 123.81(11) ?
C40 P3 C52 106.77(15) ?
C40 P3 C46 103.54(15) ?
C52 P3 C46 95.61(15) ?
C40 P3 Pt 108.21(11) ?
C52 P3 Pt 116.58(11) ?
C46 P3 Pt 124.26(11) ?
C1 B C7 109.7(3) ?
C1 B C13 109.4(3) ?
C7 B C13 108.7(3) ?
C1 B C14 112.2(3) ?
C7 B C14 105.3(3) ?
C13 B C14 111.5(3) ?
C1 B Pt 89.81(18) ?
C7 B Pt 160.0(2) ?
C13 B Pt 67.02(16) ?
C14 B Pt 61.44(16) ?
C2 C1 C6 115.1(3) ?
C2 C1 B 124.6(3) ?
C6 C1 B 120.1(3) ?
C1 C2 C3 122.7(3) ?
C1 C2 H2 118.6 ?
C3 C2 H2 118.6 ?
C4 C3 C2 119.9(3) ?
C4 C3 H3 120.0 ?
C2 C3 H3 120.0 ?
C3 C4 C5 119.3(3) ?
C3 C4 H4 120.4 ?
C5 C4 H4 120.4 ?
C4 C5 C6 119.9(3) ?
C4 C5 H5 120.1 ?
C6 C5 H5 120.1 ?
C5 C6 C1 123.1(3) ?
C5 C6 H6 118.5 ?
C1 C6 H6 118.5 ?
C8 C7 C12 114.8(3) ?
C8 C7 B 120.0(3) ?
C12 C7 B 125.0(3) ?
C9 C8 C7 123.2(4) ?
C9 C8 H8 118.4 ?
C7 C8 H8 118.4 ?
C10 C9 C8 119.8(4) ?
C10 C9 H9 120.1 ?
C8 C9 H9 120.1 ?
C11 C10 C9 119.5(4) ?
C11 C10 H10 120.3 ?
C9 C10 H10 120.3 ?
C10 C11 C12 120.0(4) ?
C10 C11 H11 120.0 ?
C12 C11 H11 120.0 ?
C11 C12 C7 122.8(4) ?
C11 C12 H12 118.6 ?
C7 C12 H12 118.6 ?
B C13 P1 120.5(2) ?
B C13 H13A 107.2 ?
P1 C13 H13A 107.2 ?
B C13 H13B 107.2 ?
P1 C13 H13B 107.2 ?
H13A C13 H13B 106.8 ?
B C14 P2 121.5(2) ?
B C14 H14A 106.9 ?
P2 C14 H14A 106.9 ?
B C14 H14B 106.9 ?
P2 C14 H14B 106.9 ?
H14A C14 H14B 106.7 ?
C16 C15 C20 118.7(3) ?
C16 C15 P1 120.0(3) ?
C20 C15 P1 121.3(3) ?
C17 C16 C15 120.6(3) ?
C17 C16 H16 119.7 ?
C15 C16 H16 119.7 ?
C16 C17 C18 120.8(4) ?
C16 C17 H17 119.6 ?
C18 C17 H17 119.6 ?
C19 C18 C17 118.6(3) ?
C19 C18 H18 120.7 ?
C17 C18 H18 120.7 ?
C18 C19 C20 121.1(4) ?
C18 C19 H19 119.5 ?
C20 C19 H19 119.5 ?
C19 C20 C15 120.3(4) ?
C19 C20 H20 119.9 ?
C15 C20 H20 119.9 ?
C26 C21 C22 118.5(3) ?
C26 C21 P1 122.7(3) ?
C22 C21 P1 118.8(3) ?
C23 C22 C21 119.9(3) ?
C23 C22 H22 120.0 ?
C21 C22 H22 120.0 ?
C24 C23 C22 121.0(4) ?
C24 C23 H23 119.5 ?
C22 C23 H23 119.5 ?
C23 C24 C25 119.6(4) ?
C23 C24 H24 120.2 ?
C25 C24 H24 120.2 ?
C24 C25 C26 120.0(3) ?
C24 C25 H25 120.0 ?
C26 C25 H25 120.0 ?
C21 C26 C25 120.9(3) ?
C21 C26 H26 119.6 ?
C25 C26 H26 119.6 ?
C32 C27 C28 118.6(3) ?
C32 C27 P2 122.0(3) ?
C28 C27 P2 119.3(3) ?
C29 C28 C27 120.8(3) ?
C29 C28 H28 119.6 ?
C27 C28 H28 119.6 ?
C30 C29 C28 119.9(3) ?
C30 C29 H29 120.1 ?
C28 C29 H29 120.1 ?
C29 C30 C31 119.9(3) ?
C29 C30 H30 120.1 ?
C31 C30 H30 120.0 ?
C32 C31 C30 120.4(3) ?
C32 C31 H31 119.8 ?
C30 C31 H31 119.8 ?
C31 C32 C27 120.3(3) ?
C31 C32 H32 119.8 ?
C27 C32 H32 119.8 ?
C38 C33 C34 117.8(3) ?
C38 C33 P2 122.5(3) ?
C34 C33 P2 119.4(3) ?
C35 C34 C33 121.3(3) ?
C35 C34 H34 119.3 ?
C33 C34 H34 119.3 ?
C34 C35 C36 120.1(3) ?
C34 C35 H35 119.9 ?
C36 C35 H35 119.9 ?
C37 C36 C35 119.5(3) ?
C37 C36 H36 120.2 ?
C35 C36 H36 120.2 ?
C36 C37 C38 120.6(4) ?
C36 C37 H37 119.7 ?
C38 C37 H37 119.7 ?
C37 C38 C33 120.6(3) ?
C37 C38 H38 119.7 ?
C33 C38 H38 119.7 ?
Pt C39 H39A 109.5 ?
Pt C39 H39B 109.5 ?
H39A C39 H39B 109.5 ?
Pt C39 H39C 109.5 ?
H39A C39 H39C 109.5 ?
H39B C39 H39C 109.5 ?
C45 C40 C41 115.4(3) ?
C45 C40 P3 128.9(3) ?
C41 C40 P3 115.7(2) ?
F41 C41 C42 117.7(3) ?
F41 C41 C40 118.6(3) ?
C42 C41 C40 123.6(3) ?
F42 C42 C41 120.5(3) ?
F42 C42 C43 120.6(3) ?
C41 C42 C43 118.9(3) ?
F43 C43 C44 120.1(3) ?
F43 C43 C42 120.4(3) ?
C44 C43 C42 119.5(3) ?
F44 C44 C43 119.8(3) ?
F44 C44 C45 119.8(3) ?
C43 C44 C45 120.4(3) ?
F45 C45 C44 116.7(3) ?
F45 C45 C40 121.3(3) ?
C44 C45 C40 122.0(3) ?
C47 C46 C51 115.5(3) ?
C47 C46 P3 129.3(3) ?
C51 C46 P3 115.2(2) ?
F47 C47 C48 116.0(3) ?
F47 C47 C46 121.7(3) ?
C48 C47 C46 122.3(3) ?
F48 C48 C49 120.0(3) ?
F48 C48 C47 120.0(3) ?
C49 C48 C47 119.9(3) ?
F49 C49 C48 121.0(3) ?
F49 C49 C50 119.4(3) ?
C48 C49 C50 119.7(3) ?
F50 C50 C49 120.4(3) ?
F50 C50 C51 120.2(3) ?
C49 C50 C51 119.4(3) ?
F51 C51 C50 117.9(3) ?
F51 C51 C46 119.0(3) ?
C50 C51 C46 123.1(3) ?
C57 C52 C53 115.7(3) ?
C57 C52 P3 122.8(3) ?
C53 C52 P3 121.3(2) ?
F53 C53 C54 117.8(3) ?
F53 C53 C52 120.1(3) ?
C54 C53 C52 122.0(3) ?
F54 C54 C55 119.1(3) ?
F54 C54 C53 120.4(3) ?
C55 C54 C53 120.5(3) ?
F55 C55 C54 120.5(3) ?
F55 C55 C56 120.4(3) ?
C54 C55 C56 119.1(3) ?
F56 C56 C55 120.6(3) ?
F56 C56 C57 119.8(3) ?
C55 C56 C57 119.6(3) ?
F57 C57 C52 121.9(3) ?
F57 C57 C56 115.2(3) ?
C52 C57 C56 122.9(3) ?
C63 C58 C59 119.2(4) ?
C63 C58 H58 120.4 ?
C59 C58 H58 120.4 ?
C60 C59 C58 119.1(4) ?
C60 C59 H59 120.4 ?
C58 C59 H59 120.4 ?
C61 C60 C59 120.8(4) ?
C61 C60 H60 119.6 ?
C59 C60 H60 119.6 ?
C60 C61 C62 119.7(4) ?
C60 C61 H61 120.2 ?
C62 C61 H61 120.2 ?
C63 C62 C61 120.4(4) ?
C63 C62 H62 119.8 ?
C61 C62 H62 119.8 ?
C62 C63 C58 120.8(4) ?
C62 C63 H63 119.6 ?
C58 C63 H63 119.6 ?

loop_
_geom_bond_atom_site_label_1
_geom_bond_atom_site_label_2
_geom_bond_distance
_geom_bond_publ_flag
Pt C39 2.120(3) yes
Pt P3 2.2662(12) yes
Pt P2 2.3361(10) yes
Pt P1 2.3412(12) yes
Pt B 3.845(4) yes
P1 C13 1.804(3) ?
P1 C21 1.828(3) ?
P1 C15 1.840(3) ?
P2 C14 1.801(3) ?
P2 C27 1.821(3) ?
P2 C33 1.847(3) ?
P3 C40 1.832(3) ?
P3 C52 1.840(3) ?
P3 C46 1.843(3) ?
B C1 1.629(5) ?
B C7 1.645(5) ?
B C13 1.662(5) ?
B C14 1.672(5) ?
C1 C2 1.391(5) ?
C1 C6 1.399(5) ?
C2 C3 1.402(5) ?
C2 H2 0.9300 ?
C3 C4 1.372(5) ?
C3 H3 0.9300 ?
C4 C5 1.383(5) ?
C4 H4 0.9300 ?
C5 C6 1.386(5) ?
C5 H5 0.9300 ?
C6 H6 0.9300 ?
C7 C8 1.395(5) ?
C7 C12 1.400(5) ?
C8 C9 1.386(5) ?
C8 H8 0.9300 ?
C9 C10 1.379(6) ?
C9 H9 0.9300 ?
C10 C11 1.369(6) ?
C10 H10 0.9300 ?
C11 C12 1.392(5) ?
C11 H11 0.9300 ?
C12 H12 0.9300 ?
C13 H13A 0.9700 ?
C13 H13B 0.9700 ?
C14 H14A 0.9700 ?
C14 H14B 0.9700 ?
C15 C16 1.385(5) ?
C15 C20 1.393(5) ?
C16 C17 1.369(5) ?
C16 H16 0.9300 ?
C17 C18 1.397(5) ?
C17 H17 0.9300 ?
C18 C19 1.370(5) ?
C18 H18 0.9300 ?
C19 C20 1.380(5) ?
C19 H19 0.9300 ?
C20 H20 0.9300 ?
C21 C26 1.383(5) ?
C21 C22 1.399(5) ?
C22 C23 1.378(5) ?
C22 H22 0.9300 ?
C23 C24 1.374(5) ?
C23 H23 0.9300 ?
C24 C25 1.376(5) ?
C24 H24 0.9300 ?
C25 C26 1.387(5) ?
C25 H25 0.9300 ?
C26 H26 0.9300 ?
C27 C32 1.391(5) ?
C27 C28 1.394(5) ?
C28 C29 1.381(5) ?
C28 H28 0.9300 ?
C29 C30 1.380(5) ?
C29 H29 0.9300 ?
C30 C31 1.380(5) ?
C30 H30 0.9300 ?
C31 C32 1.380(5) ?
C31 H31 0.9300 ?
C32 H32 0.9300 ?
C33 C38 1.397(5) ?
C33 C34 1.400(5) ?
C34 C35 1.383(5) ?
C34 H34 0.9300 ?
C35 C36 1.387(5) ?
C35 H35 0.9300 ?
C36 C37 1.377(5) ?
C36 H36 0.9300 ?
C37 C38 1.396(5) ?
C37 H37 0.9300 ?
C38 H38 0.9300 ?
C39 H39A 0.9600 ?
C39 H39B 0.9600 ?
C39 H39C 0.9600 ?
C40 C45 1.382(5) ?
C40 C41 1.396(4) ?
C41 F41 1.346(4) ?
C41 C42 1.369(5) ?
C42 F42 1.334(4) ?
C42 C43 1.375(5) ?
C43 F43 1.330(4) ?
C43 C44 1.374(5) ?
C44 F44 1.334(4) ?
C44 C45 1.376(5) ?
C45 F45 1.339(4) ?
C46 C47 1.389(5) ?
C46 C51 1.390(5) ?
C47 F47 1.337(4) ?
C47 C48 1.383(5) ?
C48 F48 1.335(4) ?
C48 C49 1.369(5) ?
C49 F49 1.332(4) ?
C49 C50 1.373(5) ?
C50 F50 1.345(4) ?
C50 C51 1.374(5) ?
C51 F51 1.350(4) ?
C52 C57 1.375(5) ?
C52 C53 1.395(5) ?
C53 F53 1.344(4) ?
C53 C54 1.374(5) ?
C54 F54 1.345(4) ?
C54 C55 1.370(5) ?
C55 F55 1.332(4) ?
C55 C56 1.370(5) ?
C56 F56 1.335(4) ?
C56 C57 1.384(5) ?
C57 F57 1.337(4) ?
C58 C63 1.364(6) ?
C58 C59 1.394(6) ?
C58 H58 0.9300 ?
C59 C60 1.372(6) ?
C59 H59 0.9300 ?
C60 C61 1.360(6) ?
C60 H60 0.9300 ?
C61 C62 1.367(6) ?
C61 H61 0.9300 ?
C62 C63 1.356(6) ?
C62 H62 0.9300 ?
C63 H63 0.9300 ?
